data_4081742
loop_
_publ_author_name
'Yang, Xiao-Juan'
'Fan, Xiaohui'
'Zhao, Yanxia'
'Wang, Xuting'
'Liu, Bin'
'Su, Ji-Hu'
'Dong, Qingsong'
'Xu, Maolin'
'Wu, Biao'

_publ_section_title
;
 Synthesis and Characterization of Cobalt Complexes with Radical Anionic
 \a-Diimine Ligands
;
_journal_issue 23
_journal_name_full Organometallics
_journal_page_first 6945
_journal_paper_doi 10.1021/om4003686
_journal_volume 32
_journal_year 2013
_chemical_formula_sum 'C56 H80 Co2 N4'
_chemical_formula_weight 927.10
_chemical_name_systematic
; 
 ? 
;
_space_group_IT_number 2
_symmetry_cell_setting triclinic
_symmetry_space_group_name_Hall '-P 1'
_symmetry_space_group_name_H-M 'P -1'
_atom_sites_solution_hydrogens geom
_atom_sites_solution_primary direct
_atom_sites_solution_secondary difmap
_audit_creation_method SHELXL-97
_cell_angle_alpha 72.678(2)
_cell_angle_beta 85.012(2)
_cell_angle_gamma 74.461(2)
_cell_formula_units_Z 1
_cell_length_a 10.439(2)
_cell_length_b 10.879(2)
_cell_length_c 12.450(2)
_cell_measurement_temperature 153(2)
_cell_volume 1300.4(4)
_computing_cell_refinement 'Bruker SMART'
_computing_data_collection 'Bruker SMART APEX II'
_computing_data_reduction 'Bruker SAINT'
_computing_molecular_graphics SHELXTL
_computing_publication_material SHELXTL
_computing_structure_refinement 'SHELXL-97 (Sheldrick, 2008)'
_computing_structure_solution 'SHELXS-97 (Sheldrick, 2008)'
_diffrn_ambient_temperature 153(2)
_diffrn_measured_fraction_theta_full 0.966
_diffrn_measured_fraction_theta_max 0.966
_diffrn_measurement_device_type 'Bruker APEX II area detector'
_diffrn_measurement_method '\w scan'
_diffrn_radiation_monochromator graphite
_diffrn_radiation_source 'fine-focus sealed tube'
_diffrn_radiation_type MoK\a
_diffrn_radiation_wavelength 0.71073
_diffrn_reflns_av_R_equivalents 0.0257
_diffrn_reflns_av_sigmaI/netI 0.0393
_diffrn_reflns_limit_h_max 12
_diffrn_reflns_limit_h_min -12
_diffrn_reflns_limit_k_max 12
_diffrn_reflns_limit_k_min -12
_diffrn_reflns_limit_l_max 14
_diffrn_reflns_limit_l_min -14
_diffrn_reflns_number 8101
_diffrn_reflns_theta_full 25.03
_diffrn_reflns_theta_max 25.03
_diffrn_reflns_theta_min 1.71
_exptl_absorpt_coefficient_mu 0.676
_exptl_absorpt_correction_T_max 0.8766
_exptl_absorpt_correction_T_min 0.8492
_exptl_absorpt_correction_type multi-scan
_exptl_absorpt_process_details SADABS
_exptl_crystal_colour Purple-black
_exptl_crystal_density_diffrn 1.184
_exptl_crystal_density_method 'not measured'
_exptl_crystal_description Block
_exptl_crystal_F_000 498
_exptl_crystal_size_max 0.25
_exptl_crystal_size_mid 0.25
_exptl_crystal_size_min 0.20
_refine_diff_density_max 0.291
_refine_diff_density_min -0.461
_refine_diff_density_rms 0.080
_refine_ls_extinction_method none
_refine_ls_goodness_of_fit_ref 1.061
_refine_ls_hydrogen_treatment constr
_refine_ls_matrix_type full
_refine_ls_number_parameters 290
_refine_ls_number_reflns 4448
_refine_ls_number_restraints 0
_refine_ls_restrained_S_all 1.061
_refine_ls_R_factor_all 0.0444
_refine_ls_R_factor_gt 0.0383
_refine_ls_shift/su_max 0.000
_refine_ls_shift/su_mean 0.000
_refine_ls_structure_factor_coef Fsqd
_refine_ls_weighting_details 'calc w=1/[\s^2^(Fo^2^)+(0.0600P)^2^+1.2500P] where P=(Fo^2^+2Fc^2^)/3'
_refine_ls_weighting_scheme calc
_refine_ls_wR_factor_gt 0.1156
_refine_ls_wR_factor_ref 0.1231
_reflns_number_gt 3934
_reflns_number_total 4448
_reflns_threshold_expression >2sigma(I)
_cod_data_source_file om4003686_si_002.cif
_cod_data_source_block 3
_cod_depositor_comments
;
The following automatic conversions were performed:

'_symmetry_cell_setting' value 'Triclinic' changed to 'triclinic'
according to /home/saulius/struct/CIF-dictionaries/cif_core.dic
dictionary named 'cif_core.dic' version 2.4.2 from
2011-04-26.

'_exptl_absorpt_correction_type' value 'Multi-scan'
changed to 'multi-scan' according to
/home/saulius/struct/CIF-dictionaries/cif_core.dic dictionary named
'cif_core.dic' version 2.4.2 from 2011-04-26.

Automatic conversion script
Id: cif_fix_values 1891 2012-01-12 08:04:46Z andrius 
;
_cod_original_sg_symbol_H-M P-1
_cod_database_code 4081742

loop_
_symmetry_equiv_pos_as_xyz
'x, y, z'
'-x, -y, -z'

loop_
_atom_site_label
_atom_site_type_symbol
_atom_site_fract_x
_atom_site_fract_y
_atom_site_fract_z
_atom_site_U_iso_or_equiv
_atom_site_adp_type
_atom_site_occupancy
_atom_site_symmetry_multiplicity
_atom_site_calc_flag
_atom_site_refinement_flags
Co1 Co 0.32887(3) 0.10679(3) 0.41595(3) 0.02629(14) Uani 1 1 d .
N1 N 0.5144(2) 0.0824(2) 0.34968(17) 0.0283(5) Uani 1 1 d .
N2 N 0.2900(2) 0.2105(2) 0.25586(18) 0.0309(5) Uani 1 1 d .
C1 C 0.5195(3) 0.1442(3) 0.2397(2) 0.0340(6) Uani 1 1 d .
C2 C 0.3954(3) 0.2148(3) 0.1881(2) 0.0364(6) Uani 1 1 d .
C3 C 0.3878(4) 0.2896(4) 0.0639(3) 0.0590(10) Uani 1 1 d .
H3A H 0.2945 0.3296 0.0421 0.089 Uiso 1 1 calc R
H3B H 0.4292 0.2277 0.0200 0.089 Uiso 1 1 calc R
H3C H 0.4349 0.3598 0.0492 0.089 Uiso 1 1 calc R
C4 C 0.6459(3) 0.1432(4) 0.1706(3) 0.0526(9) Uani 1 1 d .
H4A H 0.7227 0.0949 0.2197 0.079 Uiso 1 1 calc R
H4B H 0.6516 0.2350 0.1348 0.079 Uiso 1 1 calc R
H4C H 0.6455 0.0992 0.1126 0.079 Uiso 1 1 calc R
C5 C 0.6375(2) 0.0081(3) 0.4066(2) 0.0284(5) Uani 1 1 d .
C6 C 0.7050(3) 0.0707(3) 0.4605(2) 0.0325(6) Uani 1 1 d .
C7 C 0.8266(3) -0.0065(3) 0.5163(2) 0.0384(7) Uani 1 1 d .
H7 H 0.8655 0.0295 0.5653 0.046 Uiso 1 1 d R
C8 C 0.8793(3) -0.1391(3) 0.5182(2) 0.0418(7) Uani 1 1 d .
H8 H 0.9522 -0.1939 0.5697 0.050 Uiso 1 1 d R
C9 C 0.8081(3) -0.2007(3) 0.4711(2) 0.0395(7) Uani 1 1 d .
H9 H 0.8334 -0.2981 0.4895 0.047 Uiso 1 1 d R
C10 C 0.6862(3) -0.1294(3) 0.4144(2) 0.0315(6) Uani 1 1 d .
C11 C 0.6575(3) 0.2166(3) 0.4553(3) 0.0442(7) Uani 1 1 d .
H11 H 0.5581 0.2420 0.4536 0.053 Uiso 1 1 calc R
C12 C 0.7072(6) 0.3028(4) 0.3487(4) 0.0843(15) Uani 1 1 d .
H12A H 0.6659 0.2973 0.2831 0.126 Uiso 1 1 calc R
H12B H 0.8040 0.2713 0.3432 0.126 Uiso 1 1 calc R
H12C H 0.6836 0.3955 0.3510 0.126 Uiso 1 1 calc R
C13 C 0.7005(4) 0.2488(4) 0.5560(3) 0.0612(10) Uani 1 1 d .
H13A H 0.7970 0.2371 0.5532 0.092 Uiso 1 1 calc R
H13B H 0.6761 0.1887 0.6259 0.092 Uiso 1 1 calc R
H13C H 0.6558 0.3411 0.5535 0.092 Uiso 1 1 calc R
C14 C 0.6177(3) -0.2020(3) 0.3602(3) 0.0452(7) Uani 1 1 d .
H14 H 0.5199 -0.1609 0.3615 0.054 Uiso 1 1 calc R
C15 C 0.6607(6) -0.1868(5) 0.2364(4) 0.0891(15) Uani 1 1 d .
H15A H 0.7579 -0.2134 0.2315 0.134 Uiso 1 1 calc R
H15B H 0.6281 -0.0937 0.1921 0.134 Uiso 1 1 calc R
H15C H 0.6233 -0.2436 0.2068 0.134 Uiso 1 1 calc R
C16 C 0.6414(4) -0.3500(3) 0.4205(4) 0.0631(10) Uani 1 1 d .
H16A H 0.6195 -0.3624 0.5006 0.095 Uiso 1 1 calc R
H16B H 0.7349 -0.3949 0.4122 0.095 Uiso 1 1 calc R
H16C H 0.5849 -0.3881 0.3877 0.095 Uiso 1 1 calc R
C17 C 0.1604(3) 0.2778(3) 0.2097(2) 0.0341(6) Uani 1 1 d .
C18 C 0.0906(3) 0.2090(3) 0.1670(2) 0.0390(7) Uani 1 1 d .
C19 C -0.0344(3) 0.2772(4) 0.1195(3) 0.0511(9) Uani 1 1 d .
H19 H -0.0824 0.2329 0.0888 0.061 Uiso 1 1 calc R
C20 C -0.0889(3) 0.4095(4) 0.1171(3) 0.0592(10) Uani 1 1 d .
H20 H -0.1728 0.4558 0.0828 0.071 Uiso 1 1 calc R
C21 C -0.0225(3) 0.4726(4) 0.1635(3) 0.0534(9) Uani 1 1 d .
H21 H -0.0625 0.5620 0.1636 0.064 Uiso 1 1 calc R
C22 C 0.1029(3) 0.4094(3) 0.2111(2) 0.0416(7) Uani 1 1 d .
C23 C 0.1451(3) 0.0634(4) 0.1719(3) 0.0499(8) Uani 1 1 d .
H23 H 0.2193 0.0255 0.2275 0.060 Uiso 1 1 calc R
C24 C 0.0420(4) -0.0178(4) 0.2130(4) 0.0658(10) Uani 1 1 d .
H24A H -0.0246 0.0065 0.1544 0.099 Uiso 1 1 calc R
H24B H -0.0017 0.0011 0.2813 0.099 Uiso 1 1 calc R
H24C H 0.0863 -0.1129 0.2295 0.099 Uiso 1 1 calc R
C25 C 0.2025(7) 0.0445(6) 0.0603(4) 0.1032(19) Uani 1 1 d .
H25A H 0.2872 0.0696 0.0462 0.155 Uiso 1 1 calc R
H25B H 0.1402 0.1008 -0.0001 0.155 Uiso 1 1 calc R
H25C H 0.2173 -0.0490 0.0624 0.155 Uiso 1 1 calc R
C26 C 0.1722(4) 0.4823(3) 0.2640(3) 0.0557(9) Uani 1 1 d .
H26 H 0.2448 0.4139 0.3123 0.067 Uiso 1 1 calc R
C27 C 0.0812(5) 0.5547(4) 0.3395(4) 0.0775(13) Uani 1 1 d .
H27A H 0.0249 0.4985 0.3841 0.116 Uiso 1 1 calc R
H27B H 0.0249 0.6380 0.2932 0.116 Uiso 1 1 calc R
H27C H 0.1347 0.5746 0.3900 0.116 Uiso 1 1 calc R
C28 C 0.2380(6) 0.5799(5) 0.1755(5) 0.0931(16) Uani 1 1 d .
H28A H 0.1703 0.6450 0.1233 0.140 Uiso 1 1 calc R
H28B H 0.3057 0.5304 0.1336 0.140 Uiso 1 1 calc R
H28C H 0.2798 0.6263 0.2132 0.140 Uiso 1 1 calc R

loop_
_atom_site_aniso_label
_atom_site_aniso_U_11
_atom_site_aniso_U_22
_atom_site_aniso_U_33
_atom_site_aniso_U_23
_atom_site_aniso_U_13
_atom_site_aniso_U_12
Co1 0.0206(2) 0.0309(2) 0.0239(2) -0.00792(14) 0.00074(13) -0.00104(14)
N1 0.0222(11) 0.0331(11) 0.0256(10) -0.0074(9) 0.0001(8) -0.0018(9)
N2 0.0252(11) 0.0358(12) 0.0254(11) -0.0048(9) -0.0038(9) -0.0006(9)
C1 0.0279(14) 0.0416(15) 0.0259(13) -0.0065(11) 0.0033(10) -0.0026(12)
C2 0.0301(14) 0.0454(16) 0.0254(13) -0.0068(12) 0.0025(11) -0.0007(12)
C3 0.0423(19) 0.081(3) 0.0305(16) 0.0027(16) -0.0002(13) 0.0013(17)
C4 0.0317(16) 0.076(2) 0.0347(16) -0.0075(15) 0.0079(13) 0.0002(15)
C5 0.0191(12) 0.0366(14) 0.0237(12) -0.0055(10) 0.0040(9) -0.0020(10)
C6 0.0265(13) 0.0409(15) 0.0282(13) -0.0075(11) 0.0058(10) -0.0102(11)
C7 0.0267(14) 0.0540(18) 0.0336(14) -0.0066(13) -0.0001(11) -0.0155(13)
C8 0.0201(13) 0.0551(19) 0.0352(15) -0.0012(13) 0.0014(11) 0.0019(13)
C9 0.0327(15) 0.0407(16) 0.0318(14) -0.0073(12) 0.0054(12) 0.0078(12)
C10 0.0271(13) 0.0370(14) 0.0260(12) -0.0104(11) 0.0048(10) -0.0006(11)
C11 0.0486(19) 0.0396(16) 0.0460(17) -0.0144(14) 0.0021(14) -0.0124(14)
C12 0.139(5) 0.045(2) 0.067(3) -0.0091(19) 0.019(3) -0.036(3)
C13 0.060(2) 0.064(2) 0.076(3) -0.036(2) -0.0008(19) -0.0231(19)
C14 0.0452(18) 0.0463(17) 0.0471(17) -0.0256(14) -0.0007(14) -0.0027(14)
C15 0.134(5) 0.095(3) 0.054(2) -0.047(2) 0.005(3) -0.028(3)
C16 0.063(2) 0.0432(19) 0.086(3) -0.0338(19) -0.001(2) -0.0022(17)
C17 0.0263(14) 0.0425(15) 0.0247(13) -0.0036(11) -0.0029(10) 0.0002(12)
C18 0.0309(15) 0.0552(18) 0.0261(13) -0.0069(12) -0.0015(11) -0.0078(13)
C19 0.0352(17) 0.070(2) 0.0397(16) 0.0001(16) -0.0105(13) -0.0149(16)
C20 0.0313(17) 0.071(2) 0.053(2) 0.0091(18) -0.0165(15) -0.0021(16)
C21 0.0387(18) 0.0471(18) 0.0522(19) 0.0024(15) -0.0066(15) 0.0096(14)
C22 0.0349(16) 0.0428(16) 0.0358(15) -0.0035(13) -0.0034(12) 0.0012(13)
C23 0.0472(19) 0.060(2) 0.0478(18) -0.0264(16) -0.0038(15) -0.0095(16)
C24 0.069(3) 0.064(2) 0.071(2) -0.023(2) -0.012(2) -0.021(2)
C25 0.138(5) 0.109(4) 0.084(3) -0.063(3) 0.046(3) -0.042(4)
C26 0.058(2) 0.0461(19) 0.056(2) -0.0153(16) -0.0111(17) 0.0015(16)
C27 0.093(3) 0.058(2) 0.072(3) -0.026(2) -0.007(2) 0.008(2)
C28 0.107(4) 0.092(4) 0.098(4) -0.028(3) 0.003(3) -0.056(3)

loop_
_atom_type_symbol
_atom_type_description
_atom_type_scat_dispersion_real
_atom_type_scat_dispersion_imag
_atom_type_scat_source
C C 0.0033 0.0016 'International Tables Vol C Tables 4.2.6.8 and 6.1.1.4'
H H 0.0000 0.0000 'International Tables Vol C Tables 4.2.6.8 and 6.1.1.4'
Co Co 0.3494 0.9721 'International Tables Vol C Tables 4.2.6.8 and 6.1.1.4'
N N 0.0061 0.0033 'International Tables Vol C Tables 4.2.6.8 and 6.1.1.4'

loop_
_geom_angle_atom_site_label_1
_geom_angle_atom_site_label_2
_geom_angle_atom_site_label_3
_geom_angle
_geom_angle_site_symmetry_1
_geom_angle_site_symmetry_3
N2 Co1 N1 79.29(9) . .
N2 Co1 C7 109.53(10) . 2_656
N1 Co1 C7 143.98(11) . 2_656
N2 Co1 C6 140.28(10) . 2_656
N1 Co1 C6 113.94(9) . 2_656
C7 Co1 C6 38.38(10) 2_656 2_656
N2 Co1 C10 141.92(10) . 2_656
N1 Co1 C10 114.53(9) . 2_656
C7 Co1 C10 80.62(11) 2_656 2_656
C6 Co1 C10 69.04(10) 2_656 2_656
N2 Co1 C9 110.83(10) . 2_656
N1 Co1 C9 144.33(11) . 2_656
C7 Co1 C9 66.89(12) 2_656 2_656
C6 Co1 C9 80.77(11) 2_656 2_656
C10 Co1 C9 37.94(10) 2_656 2_656
N2 Co1 C5 177.47(9) . 2_656
N1 Co1 C5 103.09(9) . 2_656
C7 Co1 C5 68.05(10) 2_656 2_656
C6 Co1 C5 37.99(10) 2_656 2_656
C10 Co1 C5 37.86(10) 2_656 2_656
C9 Co1 C5 67.75(10) 2_656 2_656
N2 Co1 C8 98.26(10) . 2_656
N1 Co1 C8 177.55(9) . 2_656
C7 Co1 C8 36.90(12) 2_656 2_656
C6 Co1 C8 67.99(11) 2_656 2_656
C10 Co1 C8 67.41(11) 2_656 2_656
C9 Co1 C8 36.57(12) 2_656 2_656
C5 Co1 C8 79.36(10) 2_656 2_656
C1 N1 C5 118.1(2) . .
C1 N1 Co1 114.18(17) . .
C5 N1 Co1 127.71(16) . .
C2 N2 C17 118.8(2) . .
C2 N2 Co1 115.60(18) . .
C17 N2 Co1 125.56(17) . .
N1 C1 C2 115.5(2) . .
N1 C1 C4 124.6(2) . .
C2 C1 C4 119.8(2) . .
N2 C2 C1 115.4(2) . .
N2 C2 C3 124.0(3) . .
C1 C2 C3 120.6(2) . .
C2 C3 H3A 109.5 . .
C2 C3 H3B 109.5 . .
H3A C3 H3B 109.5 . .
C2 C3 H3C 109.5 . .
H3A C3 H3C 109.5 . .
H3B C3 H3C 109.5 . .
C1 C4 H4A 109.5 . .
C1 C4 H4B 109.5 . .
H4A C4 H4B 109.5 . .
C1 C4 H4C 109.5 . .
H4A C4 H4C 109.5 . .
H4B C4 H4C 109.5 . .
C10 C5 C6 120.6(2) . .
C10 C5 N1 119.6(2) . .
C6 C5 N1 119.7(2) . .
C10 C5 Co1 70.72(14) . 2_656
C6 C5 Co1 70.13(14) . 2_656
N1 C5 Co1 129.19(17) . 2_656
C5 C6 C7 118.0(3) . .
C5 C6 C11 122.9(2) . .
C7 C6 C11 119.1(3) . .
C5 C6 Co1 71.89(15) . 2_656
C7 C6 Co1 70.61(15) . 2_656
C11 C6 Co1 131.60(19) . 2_656
C8 C7 C6 121.7(3) . .
C8 C7 Co1 73.98(17) . 2_656
C6 C7 Co1 71.01(15) . 2_656
C8 C7 H7 118.7 . .
C6 C7 H7 118.8 . .
Co1 C7 H7 118.6 2_656 .
C9 C8 C7 119.5(3) . .
C9 C8 Co1 70.12(16) . 2_656
C7 C8 Co1 69.12(16) . 2_656
C9 C8 H8 119.2 . .
C7 C8 H8 119.1 . .
Co1 C8 H8 119.2 2_656 .
C8 C9 C10 121.5(3) . .
C8 C9 Co1 73.31(17) . 2_656
C10 C9 Co1 70.94(15) . 2_656
C8 C9 H9 118.8 . .
C10 C9 H9 118.7 . .
Co1 C9 H9 118.7 2_656 .
C5 C10 C9 118.5(3) . .
C5 C10 C14 123.0(2) . .
C9 C10 C14 118.4(3) . .
C5 C10 Co1 71.42(15) . 2_656
C9 C10 Co1 71.13(15) . 2_656
C14 C10 Co1 131.4(2) . 2_656
C6 C11 C12 111.0(3) . .
C6 C11 C13 113.5(3) . .
C12 C11 C13 108.2(3) . .
C6 C11 H11 108.0 . .
C12 C11 H11 108.0 . .
C13 C11 H11 108.0 . .
C11 C12 H12A 109.5 . .
C11 C12 H12B 109.5 . .
H12A C12 H12B 109.5 . .
C11 C12 H12C 109.5 . .
H12A C12 H12C 109.5 . .
H12B C12 H12C 109.5 . .
C11 C13 H13A 109.5 . .
C11 C13 H13B 109.5 . .
H13A C13 H13B 109.5 . .
C11 C13 H13C 109.5 . .
H13A C13 H13C 109.5 . .
H13B C13 H13C 109.5 . .
C10 C14 C16 113.8(3) . .
C10 C14 C15 111.7(3) . .
C16 C14 C15 108.0(3) . .
C10 C14 H14 107.7 . .
C16 C14 H14 107.7 . .
C15 C14 H14 107.7 . .
C14 C15 H15A 109.5 . .
C14 C15 H15B 109.5 . .
H15A C15 H15B 109.5 . .
C14 C15 H15C 109.5 . .
H15A C15 H15C 109.5 . .
H15B C15 H15C 109.5 . .
C14 C16 H16A 109.5 . .
C14 C16 H16B 109.5 . .
H16A C16 H16B 109.5 . .
C14 C16 H16C 109.5 . .
H16A C16 H16C 109.5 . .
H16B C16 H16C 109.5 . .
C22 C17 C18 120.8(3) . .
C22 C17 N2 119.9(3) . .
C18 C17 N2 119.3(3) . .
C19 C18 C17 118.5(3) . .
C19 C18 C23 119.1(3) . .
C17 C18 C23 122.3(3) . .
C20 C19 C18 120.4(3) . .
C20 C19 H19 119.8 . .
C18 C19 H19 119.8 . .
C21 C20 C19 120.2(3) . .
C21 C20 H20 119.9 . .
C19 C20 H20 119.9 . .
C20 C21 C22 121.6(3) . .
C20 C21 H21 119.2 . .
C22 C21 H21 119.2 . .
C21 C22 C17 118.3(3) . .
C21 C22 C26 120.0(3) . .
C17 C22 C26 121.7(3) . .
C25 C23 C18 112.6(3) . .
C25 C23 C24 109.3(3) . .
C18 C23 C24 112.8(3) . .
C25 C23 H23 107.3 . .
C18 C23 H23 107.3 . .
C24 C23 H23 107.3 . .
C23 C24 H24A 109.5 . .
C23 C24 H24B 109.5 . .
H24A C24 H24B 109.5 . .
C23 C24 H24C 109.5 . .
H24A C24 H24C 109.5 . .
H24B C24 H24C 109.5 . .
C23 C25 H25A 109.5 . .
C23 C25 H25B 109.5 . .
H25A C25 H25B 109.5 . .
C23 C25 H25C 109.5 . .
H25A C25 H25C 109.5 . .
H25B C25 H25C 109.5 . .
C22 C26 C27 112.8(3) . .
C22 C26 C28 112.2(3) . .
C27 C26 C28 109.8(4) . .
C22 C26 H26 107.2 . .
C27 C26 H26 107.2 . .
C28 C26 H26 107.2 . .
C26 C27 H27A 109.5 . .
C26 C27 H27B 109.5 . .
H27A C27 H27B 109.5 . .
C26 C27 H27C 109.5 . .
H27A C27 H27C 109.5 . .
H27B C27 H27C 109.5 . .
C26 C28 H28A 109.5 . .
C26 C28 H28B 109.5 . .
H28A C28 H28B 109.5 . .
C26 C28 H28C 109.5 . .
H28A C28 H28C 109.5 . .
H28B C28 H28C 109.5 . .

loop_
_geom_bond_atom_site_label_1
_geom_bond_atom_site_label_2
_geom_bond_distance
_geom_bond_site_symmetry_2
Co1 N2 1.991(2) .
Co1 N1 2.020(2) .
Co1 C7 2.167(3) 2_656
Co1 C6 2.172(3) 2_656
Co1 C10 2.186(3) 2_656
Co1 C9 2.189(3) 2_656
Co1 C5 2.196(2) 2_656
Co1 C8 2.230(3) 2_656
N1 C1 1.337(3) .
N1 C5 1.438(3) .
N2 C2 1.329(4) .
N2 C17 1.433(3) .
C1 C2 1.413(4) .
C1 C4 1.511(4) .
C2 C3 1.516(4) .
C3 H3A 0.9800 .
C3 H3B 0.9800 .
C3 H3C 0.9800 .
C4 H4A 0.9800 .
C4 H4B 0.9800 .
C4 H4C 0.9800 .
C5 C10 1.422(4) .
C5 C6 1.422(4) .
C5 Co1 2.196(2) 2_656
C6 C7 1.426(4) .
C6 C11 1.514(4) .
C6 Co1 2.172(3) 2_656
C7 C8 1.393(5) .
C7 Co1 2.167(3) 2_656
C7 H7 0.9797 .
C8 C9 1.387(5) .
C8 Co1 2.229(3) 2_656
C8 H8 0.9798 .
C9 C10 1.422(4) .
C9 Co1 2.189(3) 2_656
C9 H9 0.9800 .
C10 C14 1.514(4) .
C10 Co1 2.186(3) 2_656
C11 C12 1.520(5) .
C11 C13 1.530(5) .
C11 H11 1.0000 .
C12 H12A 0.9800 .
C12 H12B 0.9800 .
C12 H12C 0.9800 .
C13 H13A 0.9800 .
C13 H13B 0.9800 .
C13 H13C 0.9800 .
C14 C16 1.523(5) .
C14 C15 1.540(5) .
C14 H14 1.0000 .
C15 H15A 0.9800 .
C15 H15B 0.9800 .
C15 H15C 0.9800 .
C16 H16A 0.9800 .
C16 H16B 0.9800 .
C16 H16C 0.9800 .
C17 C22 1.401(4) .
C17 C18 1.404(4) .
C18 C19 1.398(4) .
C18 C23 1.517(5) .
C19 C20 1.390(6) .
C19 H19 0.9500 .
C20 C21 1.360(6) .
C20 H20 0.9500 .
C21 C22 1.395(4) .
C21 H21 0.9500 .
C22 C26 1.513(5) .
C23 C25 1.514(6) .
C23 C24 1.531(5) .
C23 H23 1.0000 .
C24 H24A 0.9800 .
C24 H24B 0.9800 .
C24 H24C 0.9800 .
C25 H25A 0.9800 .
C25 H25B 0.9800 .
C25 H25C 0.9800 .
C26 C27 1.513(6) .
C26 C28 1.541(6) .
C26 H26 1.0000 .
C27 H27A 0.9800 .
C27 H27B 0.9800 .
C27 H27C 0.9800 .
C28 H28A 0.9800 .
C28 H28B 0.9800 .
C28 H28C 0.9800 .

loop_
_geom_torsion_atom_site_label_1
_geom_torsion_atom_site_label_2
_geom_torsion_atom_site_label_3
_geom_torsion_atom_site_label_4
_geom_torsion
_geom_torsion_site_symmetry_1
_geom_torsion_site_symmetry_4
N2 Co1 N1 C1 0.57(19) . .
C7 Co1 N1 C1 109.1(2) 2_656 .
C6 Co1 N1 C1 141.15(19) 2_656 .
C10 Co1 N1 C1 -142.01(19) 2_656 .
C9 Co1 N1 C1 -110.3(2) 2_656 .
C5 Co1 N1 C1 179.70(19) 2_656 .
C8 Co1 N1 C1 0(3) 2_656 .
N2 Co1 N1 C5 -179.5(2) . .
C7 Co1 N1 C5 -70.9(3) 2_656 .
C6 Co1 N1 C5 -38.9(2) 2_656 .
C10 Co1 N1 C5 38.0(2) 2_656 .
C9 Co1 N1 C5 69.6(3) 2_656 .
C5 Co1 N1 C5 -0.3(3) 2_656 .
C8 Co1 N1 C5 180(100) 2_656 .
N1 Co1 N2 C2 -0.6(2) . .
C7 Co1 N2 C2 -144.3(2) 2_656 .
C6 Co1 N2 C2 -115.3(2) 2_656 .
C10 Co1 N2 C2 115.8(2) 2_656 .
C9 Co1 N2 C2 143.8(2) 2_656 .
C5 Co1 N2 C2 -161(2) 2_656 .
C8 Co1 N2 C2 179.4(2) 2_656 .
N1 Co1 N2 C17 178.9(2) . .
C7 Co1 N2 C17 35.2(3) 2_656 .
C6 Co1 N2 C17 64.2(3) 2_656 .
C10 Co1 N2 C17 -64.8(3) 2_656 .
C9 Co1 N2 C17 -36.7(3) 2_656 .
C5 Co1 N2 C17 19(2) 2_656 .
C8 Co1 N2 C17 -1.1(2) 2_656 .
C5 N1 C1 C2 179.5(2) . .
Co1 N1 C1 C2 -0.5(3) . .
C5 N1 C1 C4 -0.9(4) . .
Co1 N1 C1 C4 179.1(3) . .
C17 N2 C2 C1 -179.1(3) . .
Co1 N2 C2 C1 0.4(3) . .
C17 N2 C2 C3 1.3(5) . .
Co1 N2 C2 C3 -179.2(3) . .
N1 C1 C2 N2 0.1(4) . .
C4 C1 C2 N2 -179.6(3) . .
N1 C1 C2 C3 179.7(3) . .
C4 C1 C2 C3 0.1(5) . .
C1 N1 C5 C10 -91.2(3) . .
Co1 N1 C5 C10 88.9(3) . .
C1 N1 C5 C6 92.7(3) . .
Co1 N1 C5 C6 -87.3(3) . .
C1 N1 C5 Co1 -179.6(2) . 2_656
Co1 N1 C5 Co1 0.4(3) . 2_656
C10 C5 C6 C7 3.8(4) . .
N1 C5 C6 C7 179.9(2) . .
Co1 C5 C6 C7 55.3(2) 2_656 .
C10 C5 C6 C11 -179.9(2) . .
N1 C5 C6 C11 -3.8(4) . .
Co1 C5 C6 C11 -128.3(3) 2_656 .
C10 C5 C6 Co1 -51.5(2) . 2_656
N1 C5 C6 Co1 124.6(2) . 2_656
C5 C6 C7 C8 0.3(4) . .
C11 C6 C7 C8 -176.2(3) . .
Co1 C6 C7 C8 56.3(2) 2_656 .
C5 C6 C7 Co1 -55.9(2) . 2_656
C11 C6 C7 Co1 127.6(2) . 2_656
C6 C7 C8 C9 -4.3(4) . .
Co1 C7 C8 C9 50.7(2) 2_656 .
C6 C7 C8 Co1 -54.9(2) . 2_656
C7 C8 C9 C10 4.1(4) . .
Co1 C8 C9 C10 54.3(2) 2_656 .
C7 C8 C9 Co1 -50.2(2) . 2_656
C6 C5 C10 C9 -3.9(4) . .
N1 C5 C10 C9 180.0(2) . .
Co1 C5 C10 C9 -55.2(2) 2_656 .
C6 C5 C10 C14 179.2(2) . .
N1 C5 C10 C14 3.0(4) . .
Co1 C5 C10 C14 127.9(3) 2_656 .
C6 C5 C10 Co1 51.3(2) . 2_656
N1 C5 C10 Co1 -124.8(2) . 2_656
C8 C9 C10 C5 -0.1(4) . .
Co1 C9 C10 C5 55.3(2) 2_656 .
C8 C9 C10 C14 177.0(3) . .
Co1 C9 C10 C14 -127.6(2) 2_656 .
C8 C9 C10 Co1 -55.4(2) . 2_656
C5 C6 C11 C12 -84.3(4) . .
C7 C6 C11 C12 92.0(4) . .
Co1 C6 C11 C12 -178.8(3) 2_656 .
C5 C6 C11 C13 153.6(3) . .
C7 C6 C11 C13 -30.1(4) . .
Co1 C6 C11 C13 59.0(4) 2_656 .
C5 C10 C14 C16 -152.1(3) . .
C9 C10 C14 C16 31.0(4) . .
Co1 C10 C14 C16 -58.3(4) 2_656 .
C5 C10 C14 C15 85.3(4) . .
C9 C10 C14 C15 -91.6(4) . .
Co1 C10 C14 C15 179.2(3) 2_656 .
C2 N2 C17 C22 -92.4(3) . .
Co1 N2 C17 C22 88.2(3) . .
C2 N2 C17 C18 89.8(3) . .
Co1 N2 C17 C18 -89.7(3) . .
C22 C17 C18 C19 3.8(4) . .
N2 C17 C18 C19 -178.4(2) . .
C22 C17 C18 C23 -175.3(3) . .
N2 C17 C18 C23 2.5(4) . .
C17 C18 C19 C20 -1.3(4) . .
C23 C18 C19 C20 177.9(3) . .
C18 C19 C20 C21 -1.7(5) . .
C19 C20 C21 C22 2.3(5) . .
C20 C21 C22 C17 0.3(5) . .
C20 C21 C22 C26 -178.8(3) . .
C18 C17 C22 C21 -3.4(4) . .
N2 C17 C22 C21 178.9(3) . .
C18 C17 C22 C26 175.7(3) . .
N2 C17 C22 C26 -2.1(4) . .
C19 C18 C23 C25 78.9(4) . .
C17 C18 C23 C25 -101.9(4) . .
C19 C18 C23 C24 -45.4(4) . .
C17 C18 C23 C24 133.8(3) . .
C21 C22 C26 C27 45.4(4) . .
C17 C22 C26 C27 -133.6(3) . .
C21 C22 C26 C28 -79.3(4) . .
C17 C22 C26 C28 101.7(4) . .
